data_2217717
loop_
_publ_author_name
'Awang, Khalijah'
'Ismail, Nor Hadiani'
'Ahmad, Rohaya'
'Saidan, Nor Hafizoh'
'Retailleau, Pascal'

_publ_section_title
;
 1,3-Dihydroxy-9,10-dioxo-9,10-dihydroanthracene-2-carbaldehyde
;
_journal_coeditor_code BG2162
_journal_issue 3
_journal_name_full 'Acta Crystallographica Section E'
_journal_page_first o597
_journal_paper_doi 10.1107/S1600536808004169
_journal_volume 64
_journal_year 2008
_chemical_formula_iupac 'C15 H8 O5'
_chemical_formula_moiety 'C15 H8 O5'
_chemical_formula_sum 'C15 H8 O5'
_chemical_formula_weight 268.21
_chemical_name_common nordamnacanthal
_chemical_name_systematic
;
1,3-Dihydroxy-9,10-dioxo-9,10-dihydroanthracene-2-carbaldehyde
;
_space_group_IT_number 14
_symmetry_cell_setting monoclinic
_symmetry_space_group_name_Hall '-P 2ybc'
_symmetry_space_group_name_H-M 'P 1 21/c 1'
_atom_sites_solution_hydrogens difmap
_atom_sites_solution_primary direct
_atom_sites_solution_secondary difmap
_audit_creation_method SHELXL97
_cell_angle_alpha 90.00
_cell_angle_beta 110.62(4)
_cell_angle_gamma 90.00
_cell_formula_units_Z 4
_cell_length_a 10.547(2)
_cell_length_b 5.6690(10)
_cell_length_c 20.231(3)
_cell_measurement_reflns_used 10451
_cell_measurement_temperature 293(2)
_cell_measurement_theta_max 26.4
_cell_measurement_theta_min 0.4
_cell_volume 1132.1(5)
_computing_cell_refinement 'DENZO (Otwinowski & Minor, 1997) and COLLECT (Nonius, 1999)'
_computing_data_collection 'DENZO (Otwinowski & Minor, 1997) and COLLECT (Nonius, 1999)'
_computing_data_reduction 'SCALEPACK (Otwinowski & Minor, 1997)'
_computing_molecular_graphics 'PLATON (Spek, 2003) and Mercury (Macrae <i>et al.</i>, 2006)'
_computing_publication_material 'SHELXL97 (Sheldrick, 2008) and publCIF (Westrip, 2008)'
_computing_structure_refinement 'SHELXL97 (Sheldrick, 2008)'
_computing_structure_solution 'SIR97 (Altomare et al.,  1999)'
_diffrn_ambient_temperature 293(2)
_diffrn_measured_fraction_theta_full 0.997
_diffrn_measured_fraction_theta_max 0.997
_diffrn_measurement_device_type 'Nonius KappaCCD'
_diffrn_measurement_method '\f and \w'
_diffrn_radiation_monochromator graphite
_diffrn_radiation_source 'fine-focus sealed tube'
_diffrn_radiation_type MoK\a
_diffrn_radiation_wavelength 0.71070
_diffrn_reflns_av_R_equivalents 0.029
_diffrn_reflns_av_sigmaI/netI 0.037
_diffrn_reflns_limit_h_max 13
_diffrn_reflns_limit_h_min 0
_diffrn_reflns_limit_k_max 0
_diffrn_reflns_limit_k_min -7
_diffrn_reflns_limit_l_max 22
_diffrn_reflns_limit_l_min -25
_diffrn_reflns_number 14030
_diffrn_reflns_theta_full 26.4
_diffrn_reflns_theta_max 26.4
_diffrn_reflns_theta_min 2.1
_diffrn_standards_number 0
_exptl_absorpt_coefficient_mu 0.12
_exptl_absorpt_correction_type none
_exptl_crystal_colour orange
_exptl_crystal_density_diffrn 1.574
_exptl_crystal_density_method 'not measured'
_exptl_crystal_description prism
_exptl_crystal_F_000 552
_exptl_crystal_size_max 0.60
_exptl_crystal_size_mid 0.39
_exptl_crystal_size_min 0.14
_refine_diff_density_max 0.27
_refine_diff_density_min -0.20
_refine_ls_extinction_method none
_refine_ls_goodness_of_fit_ref 1.06
_refine_ls_hydrogen_treatment constr
_refine_ls_matrix_type full
_refine_ls_number_parameters 181
_refine_ls_number_reflns 2296
_refine_ls_number_restraints 0
_refine_ls_restrained_S_all 1.06
_refine_ls_R_factor_all 0.081
_refine_ls_R_factor_gt 0.051
_refine_ls_shift/su_max 0.000
_refine_ls_shift/su_mean 0.000
_refine_ls_structure_factor_coef Fsqd
_refine_ls_weighting_details 'calc w = 1/[\s^2^(Fo^2^)+(0.0705P)^2^+0.3487P] where P=(Fo^2^+2Fc^2^)/3'
_refine_ls_weighting_scheme calc
_refine_ls_wR_factor_gt 0.132
_refine_ls_wR_factor_ref 0.150
_reflns_number_gt 1554
_reflns_number_total 2298
_reflns_threshold_expression I>2\s(I)
_cod_data_source_file bg2162.cif
_cod_data_source_block I
_cod_original_sg_symbol_H-M 'P 21/c'
_cod_database_code 2217717
_cod_database_fobs_code 2217717

loop_
_symmetry_equiv_pos_as_xyz
'x, y, z'
'-x, y+1/2, -z+1/2'
'-x, -y, -z'
'x, -y-1/2, z-1/2'

loop_
_atom_site_type_symbol
_atom_site_label
_atom_site_fract_x
_atom_site_fract_y
_atom_site_fract_z
_atom_site_U_iso_or_equiv
_atom_site_adp_type
_atom_site_calc_flag
_atom_site_refinement_flags
_atom_site_occupancy
O O4 0.32777(16) 1.4401(3) -0.05914(8) 0.0669(5) Uani d . 1
O O5 0.02849(14) 0.7077(2) -0.03142(7) 0.0531(4) Uani d . 1
O O1 0.22406(15) 0.5649(2) 0.07880(7) 0.0525(4) Uani d . 1
H H1 0.1487 0.5610 0.0479 0.063 Uiso calc R 1
O O3 0.62014(15) 1.0321(3) 0.15870(9) 0.0746(5) Uani d . 1
H H3 0.6408 0.9283 0.1889 0.090 Uiso calc R 1
O O2 0.58762(18) 0.6610(3) 0.22568(9) 0.0811(6) Uani d . 1
C C6 0.2604(2) 1.2727(3) -0.05264(10) 0.0437(5) Uani d . 1
C C7 0.12238(19) 1.2323(3) -0.10446(9) 0.0388(5) Uani d . 1
C C12 0.04523(18) 1.0390(3) -0.09796(9) 0.0364(4) Uani d . 1
C C13 0.09986(19) 0.8728(3) -0.03790(10) 0.0388(5) Uani d . 1
C C14 0.23549(18) 0.9106(3) 0.01290(10) 0.0377(4) Uani d . 1
C C5 0.31419(18) 1.1053(3) 0.00715(10) 0.0396(5) Uani d . 1
C C4 0.4429(2) 1.1451(4) 0.05601(11) 0.0493(5) Uani d . 1
H H4 0.4935 1.2742 0.0513 0.059 Uiso calc R 1
C C3 0.4949(2) 0.9898(4) 0.11180(11) 0.0521(6) Uani d . 1
C C2 0.4211(2) 0.7925(4) 0.11979(10) 0.0461(5) Uani d . 1
C C1 0.2905(2) 0.7533(3) 0.06963(10) 0.0425(5) Uani d . 1
C C15 0.4762(3) 0.6333(4) 0.17886(13) 0.0652(7) Uani d . 1
H H15 0.4247 0.5031 0.1817 0.078 Uiso calc R 1
C C11 -0.0846(2) 1.0056(4) -0.14710(10) 0.0446(5) Uani d . 1
H H11 -0.1359 0.8766 -0.1430 0.054 Uiso calc R 1
C C10 -0.1371(2) 1.1638(4) -0.20178(10) 0.0509(5) Uani d . 1
H H10 -0.2239 1.1414 -0.2346 0.061 Uiso calc R 1
C C9 -0.0613(2) 1.3547(4) -0.20791(11) 0.0539(6) Uani d . 1
H H9 -0.0975 1.4613 -0.2447 0.065 Uiso calc R 1
C C8 0.0679(2) 1.3894(4) -0.15996(10) 0.0486(5) Uani d . 1
H H8 0.1185 1.5183 -0.1648 0.058 Uiso calc R 1

loop_
_atom_site_aniso_label
_atom_site_aniso_U_11
_atom_site_aniso_U_22
_atom_site_aniso_U_33
_atom_site_aniso_U_12
_atom_site_aniso_U_13
_atom_site_aniso_U_23
O4 0.0621(10) 0.0626(10) 0.0708(11) -0.0288(8) 0.0169(8) 0.0066(8)
O5 0.0512(9) 0.0466(8) 0.0591(9) -0.0150(7) 0.0163(7) 0.0068(7)
O1 0.0511(9) 0.0471(8) 0.0565(9) -0.0020(7) 0.0155(7) 0.0087(7)
O3 0.0437(9) 0.0866(12) 0.0726(11) -0.0075(8) -0.0056(8) -0.0060(9)
O2 0.0657(11) 0.0934(13) 0.0606(11) 0.0183(10) -0.0071(9) 0.0054(9)
C6 0.0458(11) 0.0411(11) 0.0474(11) -0.0107(9) 0.0201(9) -0.0052(9)
C7 0.0434(11) 0.0367(10) 0.0381(10) -0.0049(8) 0.0167(9) -0.0044(8)
C12 0.0367(10) 0.0360(10) 0.0374(10) -0.0028(8) 0.0142(8) -0.0048(8)
C13 0.0419(11) 0.0355(10) 0.0421(11) -0.0054(8) 0.0187(9) -0.0036(8)
C14 0.0370(10) 0.0388(10) 0.0378(10) 0.0018(8) 0.0138(8) -0.0027(8)
C5 0.0359(10) 0.0413(10) 0.0426(11) -0.0048(8) 0.0152(8) -0.0075(8)
C4 0.0450(12) 0.0496(12) 0.0536(13) -0.0085(9) 0.0176(10) -0.0075(10)
C3 0.0386(11) 0.0605(13) 0.0511(13) 0.0012(10) 0.0081(10) -0.0113(11)
C2 0.0427(11) 0.0504(12) 0.0423(11) 0.0075(9) 0.0112(9) -0.0026(9)
C1 0.0432(11) 0.0404(11) 0.0474(11) 0.0016(8) 0.0202(9) -0.0033(8)
C15 0.0664(15) 0.0655(15) 0.0561(14) 0.0136(12) 0.0122(12) 0.0028(12)
C11 0.0413(11) 0.0467(11) 0.0457(11) -0.0068(9) 0.0149(9) -0.0065(9)
C10 0.0433(11) 0.0603(13) 0.0430(11) 0.0026(10) 0.0075(9) -0.0059(10)
C9 0.0634(14) 0.0528(13) 0.0422(12) 0.0073(11) 0.0146(11) 0.0072(9)
C8 0.0578(13) 0.0430(11) 0.0471(12) -0.0066(9) 0.0209(11) 0.0014(9)

loop_
_atom_type_symbol
_atom_type_description
_atom_type_scat_dispersion_real
_atom_type_scat_dispersion_imag
_atom_type_scat_source
C C 0.0033 0.0016 'International Tables Vol C Tables 4.2.6.8 and 6.1.1.4'
H H 0.0000 0.0000 'International Tables Vol C Tables 4.2.6.8 and 6.1.1.4'
O O 0.0106 0.0060 'International Tables Vol C Tables 4.2.6.8 and 6.1.1.4'
N N 0.0061 0.0033 'International Tables Vol C Tables 4.2.6.8 and 6.1.1.4'

loop_
_geom_angle_atom_site_label_1
_geom_angle_atom_site_label_2
_geom_angle_atom_site_label_3
_geom_angle
C1 O1 H1 109.5
C3 O3 H3 109.5
O4 C6 C7 120.56(18)
O4 C6 C5 121.01(18)
C7 C6 C5 118.43(16)
C8 C7 C12 119.32(18)
C8 C7 C6 119.77(17)
C12 C7 C6 120.91(17)
C11 C12 C7 119.84(17)
C11 C12 C13 119.92(16)
C7 C12 C13 120.23(16)
O5 C13 C14 121.38(17)
O5 C13 C12 119.46(17)
C14 C13 C12 119.15(16)
C1 C14 C5 118.53(17)
C1 C14 C13 120.26(17)
C5 C14 C13 121.21(17)
C4 C5 C14 121.66(18)
C4 C5 C6 118.30(17)
C14 C5 C6 120.04(17)
C3 C4 C5 119.03(19)
C3 C4 H4 120.5
C5 C4 H4 120.5
O3 C3 C4 118.0(2)
O3 C3 C2 120.4(2)
C4 C3 C2 121.61(18)
C3 C2 C1 118.88(18)
C3 C2 C15 121.0(2)
C1 C2 C15 120.1(2)
O1 C1 C14 122.54(18)
O1 C1 C2 117.17(18)
C14 C1 C2 120.29(18)
O2 C15 C2 123.5(3)
O2 C15 H15 118.2
C2 C15 H15 118.2
C10 C11 C12 120.01(19)
C10 C11 H11 120.0
C12 C11 H11 120.0
C9 C10 C11 120.08(19)
C9 C10 H10 120.0
C11 C10 H10 120.0
C10 C9 C8 120.6(2)
C10 C9 H9 119.7
C8 C9 H9 119.7
C9 C8 C7 120.12(19)
C9 C8 H8 119.9
C7 C8 H8 119.9

loop_
_geom_bond_atom_site_label_1
_geom_bond_atom_site_label_2
_geom_bond_distance
O4 C6 1.220(2)
O5 C13 1.237(2)
O1 C1 1.326(2)
O1 H1 0.8200
O3 C3 1.349(3)
O3 H3 0.8200
O2 C15 1.233(3)
C6 C7 1.482(3)
C6 C5 1.484(3)
C7 C8 1.389(3)
C7 C12 1.399(2)
C12 C11 1.393(3)
C12 C13 1.484(3)
C13 C14 1.454(3)
C14 C1 1.407(3)
C14 C5 1.410(3)
C5 C4 1.388(3)
C4 C3 1.383(3)
C4 H4 0.9300
C3 C2 1.404(3)
C2 C1 1.411(3)
C2 C15 1.446(3)
C15 H15 0.9300
C11 C10 1.380(3)
C11 H11 0.9300
C10 C9 1.377(3)
C10 H10 0.9300
C9 C8 1.380(3)
C9 H9 0.9300
C8 H8 0.9300

loop_
_geom_hbond_atom_site_label_D
_geom_hbond_atom_site_label_H
_geom_hbond_atom_site_label_A
_geom_hbond_site_symmetry_A
_geom_hbond_distance_DH
_geom_hbond_distance_HA
_geom_hbond_distance_DA
_geom_hbond_angle_DHA
O3 H3 O2 . 0.82 1.86 2.590(3) 147.6
O1 H1 O5 . 0.82 1.86 2.577(2) 146.2
O1 H1 O5 3_565 0.82 2.34 2.933(2) 129.5
C4 H4 O4 3_685 0.93 2.45 3.358(2) 166.0
C10 H10 O2 4_475 0.93 2.53 3.312(3) 141.6

loop_
_geom_torsion_atom_site_label_1
_geom_torsion_atom_site_label_2
_geom_torsion_atom_site_label_3
_geom_torsion_atom_site_label_4
_geom_torsion
O4 C6 C7 C8 -1.6(3)
C5 C6 C7 C8 178.31(17)
O4 C6 C7 C12 179.08(18)
C5 C6 C7 C12 -1.0(3)
C8 C7 C12 C11 0.3(3)
C6 C7 C12 C11 179.58(17)
C8 C7 C12 C13 -178.19(17)
C6 C7 C12 C13 1.1(3)
C11 C12 C13 O5 -1.1(3)
C7 C12 C13 O5 177.34(17)
C11 C12 C13 C14 -179.93(16)
C7 C12 C13 C14 -1.5(3)
O5 C13 C14 C1 2.3(3)
C12 C13 C14 C1 -178.89(16)
O5 C13 C14 C5 -177.04(18)
C12 C13 C14 C5 1.8(3)
C1 C14 C5 C4 -0.4(3)
C13 C14 C5 C4 178.95(17)
C1 C14 C5 C6 178.98(16)
C13 C14 C5 C6 -1.7(3)
O4 C6 C5 C4 0.6(3)
C7 C6 C5 C4 -179.34(17)
O4 C6 C5 C14 -178.84(19)
C7 C6 C5 C14 1.3(3)
C14 C5 C4 C3 -0.2(3)
C6 C5 C4 C3 -179.58(18)
C5 C4 C3 O3 -179.91(17)
C5 C4 C3 C2 0.5(3)
O3 C3 C2 C1 -179.82(18)
C4 C3 C2 C1 -0.3(3)
O3 C3 C2 C15 1.2(3)
C4 C3 C2 C15 -179.25(19)
C5 C14 C1 O1 -179.51(17)
C13 C14 C1 O1 1.1(3)
C5 C14 C1 C2 0.7(3)
C13 C14 C1 C2 -178.70(17)
C3 C2 C1 O1 179.83(17)
C15 C2 C1 O1 -1.2(3)
C3 C2 C1 C14 -0.3(3)
C15 C2 C1 C14 178.65(18)
C3 C2 C15 O2 1.2(4)
C1 C2 C15 O2 -177.7(2)
C7 C12 C11 C10 -0.4(3)
C13 C12 C11 C10 178.07(17)
C12 C11 C10 C9 0.0(3)
C11 C10 C9 C8 0.4(3)
C10 C9 C8 C7 -0.5(3)
C12 C7 C8 C9 0.2(3)
C6 C7 C8 C9 -179.14(18)

loop_
_cod_related_entry_id
_cod_related_entry_database
_cod_related_entry_code
1 ChemSpider 141213
